data_4079116
loop_
_publ_author_name
'Langer, Jens'
'K\"ohler, Mathias'
'Fischer, Reinald'
'D\"undar, Feyza'
'G\"orls, Helmar'
'Westerhausen, Matthias'

_publ_section_title
;
 Arylcalcium Iodides in Tetrahydropyran: Solution Stability in Comparison
 to Aryllithium Reagents
;
_journal_issue 17
_journal_name_full Organometallics
_journal_page_first 6172
_journal_paper_doi 10.1021/om300508w
_journal_volume 31
_journal_year 2012
_chemical_formula_moiety 'C30 H47 Ca I O4, C5 H10 O'
_chemical_formula_sum 'C35 H57 Ca I O5'
_chemical_formula_weight 724.79
_space_group_IT_number 2
_symmetry_cell_setting triclinic
_symmetry_space_group_name_Hall '-P 1'
_symmetry_space_group_name_H-M 'P -1'
_atom_sites_solution_hydrogens geom
_atom_sites_solution_primary direct
_atom_sites_solution_secondary difmap
_audit_creation_method SHELXL-97
_cell_angle_alpha 101.289(1)
_cell_angle_beta 97.470(2)
_cell_angle_gamma 93.212(2)
_cell_formula_units_Z 2
_cell_length_a 8.9143(2)
_cell_length_b 9.6609(3)
_cell_length_c 21.5944(7)
_cell_measurement_reflns_used 10963
_cell_measurement_temperature 133(2)
_cell_measurement_theta_max 27.49
_cell_measurement_theta_min 2.31
_cell_volume 1801.89(9)
_computing_cell_refinement DENZO
_computing_data_collection COLLECT
_computing_data_reduction DENZO
_computing_molecular_graphics SHELXTL/PC
_computing_publication_material SHELXL-97
_computing_structure_refinement 'SHELXL-97 (Sheldrick, 2008)'
_computing_structure_solution 'SHELXS-97 (Sheldrick, 2008)'
_diffrn_ambient_temperature 133(2)
_diffrn_measured_fraction_theta_full 0.963
_diffrn_measured_fraction_theta_max 0.963
_diffrn_measurement_device_type KappaCCD
_diffrn_measurement_method 'phi- + omega-scan'
_diffrn_radiation_monochromator graphite
_diffrn_radiation_source 'fine-focus sealed tube'
_diffrn_radiation_type MoK\a
_diffrn_radiation_wavelength 0.71073
_diffrn_reflns_av_R_equivalents 0.0237
_diffrn_reflns_av_sigmaI/netI 0.0366
_diffrn_reflns_limit_h_max 11
_diffrn_reflns_limit_h_min -11
_diffrn_reflns_limit_k_max 12
_diffrn_reflns_limit_k_min -11
_diffrn_reflns_limit_l_max 28
_diffrn_reflns_limit_l_min -27
_diffrn_reflns_number 10963
_diffrn_reflns_theta_full 27.49
_diffrn_reflns_theta_max 27.49
_diffrn_reflns_theta_min 2.31
_exptl_absorpt_coefficient_mu 1.068
_exptl_absorpt_correction_type none
_exptl_crystal_colour colourless
_exptl_crystal_density_diffrn 1.336
_exptl_crystal_density_method 'not measured'
_exptl_crystal_description prism
_exptl_crystal_F_000 760
_exptl_crystal_size_max 0.05
_exptl_crystal_size_mid 0.05
_exptl_crystal_size_min 0.04
_refine_diff_density_max 1.745
_refine_diff_density_min -0.758
_refine_diff_density_rms 0.180
_refine_ls_extinction_method none
_refine_ls_goodness_of_fit_ref 1.150
_refine_ls_hydrogen_treatment constr
_refine_ls_matrix_type full
_refine_ls_number_parameters 379
_refine_ls_number_reflns 7974
_refine_ls_number_restraints 0
_refine_ls_restrained_S_all 1.150
_refine_ls_R_factor_all 0.0665
_refine_ls_R_factor_gt 0.0621
_refine_ls_shift/su_max 0.000
_refine_ls_shift/su_mean 0.000
_refine_ls_structure_factor_coef Fsqd
_refine_ls_weighting_details 'calc w=1/[\s^2^(Fo^2^)+(0.0730P)^2^+13.8549P] where P=(Fo^2^+2Fc^2^)/3'
_refine_ls_weighting_scheme calc
_refine_ls_wR_factor_gt 0.1730
_refine_ls_wR_factor_ref 0.1769
_reflns_number_gt 7461
_reflns_number_total 7974
_reflns_threshold_expression >2sigma(I)
_cod_data_source_file om300508w_si_001.cif
_cod_data_source_block FO4553
_cod_database_code 4079116

loop_
_symmetry_equiv_pos_as_xyz
'x, y, z'
'-x, -y, -z'

loop_
_atom_site_label
_atom_site_type_symbol
_atom_site_fract_x
_atom_site_fract_y
_atom_site_fract_z
_atom_site_U_iso_or_equiv
_atom_site_adp_type
_atom_site_occupancy
_atom_site_symmetry_multiplicity
_atom_site_calc_flag
_atom_site_refinement_flags
I1 I 0.23157(4) 0.21528(4) 0.195016(16) 0.02024(12) Uani 1 1 d .
Ca1 Ca 0.44704(11) 0.48493(10) 0.26848(5) 0.0148(2) Uani 1 1 d .
O1 O 0.3382(4) 0.6347(4) 0.19837(18) 0.0223(8) Uani 1 1 d .
O2 O 0.6274(4) 0.4080(4) 0.19934(18) 0.0226(8) Uani 1 1 d .
O3 O 0.5673(5) 0.3383(4) 0.33498(19) 0.0273(9) Uani 1 1 d .
O4 O 0.2606(4) 0.5437(4) 0.33897(19) 0.0225(8) Uani 1 1 d .
C1 C 0.6187(6) 0.6960(6) 0.3328(3) 0.0213(10) Uani 1 1 d .
C2 C 0.7212(6) 0.7582(6) 0.3013(3) 0.0200(10) Uani 1 1 d .
H2A H 0.7205 0.7199 0.2572 0.024 Uiso 1 1 calc R
C3 C 0.8279(6) 0.8761(5) 0.3305(2) 0.0179(10) Uani 1 1 d .
C4 C 0.9313(6) 0.9371(6) 0.2963(3) 0.0232(11) Uani 1 1 d .
H4A H 0.9291 0.8998 0.2520 0.028 Uiso 1 1 calc R
C5 C 1.0331(7) 1.0480(6) 0.3259(3) 0.0286(12) Uani 1 1 d .
H5A H 1.1005 1.0873 0.3020 0.034 Uiso 1 1 calc R
C6 C 1.0398(6) 1.1053(6) 0.3915(3) 0.0251(11) Uani 1 1 d .
H6A H 1.1124 1.1817 0.4118 0.030 Uiso 1 1 calc R
C7 C 0.9405(6) 1.0501(6) 0.4265(3) 0.0230(11) Uani 1 1 d .
H7A H 0.9439 1.0898 0.4705 0.028 Uiso 1 1 calc R
C8 C 0.8337(6) 0.9341(5) 0.3966(2) 0.0168(9) Uani 1 1 d .
C9 C 0.7289(6) 0.8735(5) 0.4300(2) 0.0193(10) Uani 1 1 d .
H9A H 0.7288 0.9105 0.4741 0.023 Uiso 1 1 calc R
C10 C 0.6273(6) 0.7615(6) 0.3987(3) 0.0222(11) Uani 1 1 d .
H10A H 0.5579 0.7250 0.4226 0.027 Uiso 1 1 calc R
C11 C 0.3674(7) 0.7872(6) 0.2121(3) 0.0261(12) Uani 1 1 d .
H11A H 0.4325 0.8181 0.2539 0.031 Uiso 1 1 calc R
H11B H 0.2703 0.8314 0.2148 0.031 Uiso 1 1 calc R
C12 C 0.4452(7) 0.8362(7) 0.1609(3) 0.0297(12) Uani 1 1 d .
H12A H 0.5460 0.7982 0.1605 0.036 Uiso 1 1 calc R
H12B H 0.4607 0.9409 0.1706 0.036 Uiso 1 1 calc R
C13 C 0.3498(7) 0.7859(7) 0.0955(3) 0.0311(13) Uani 1 1 d .
H13A H 0.4079 0.8077 0.0621 0.037 Uiso 1 1 calc R
H13B H 0.2564 0.8366 0.0935 0.037 Uiso 1 1 calc R
C14 C 0.3074(7) 0.6268(6) 0.0835(3) 0.0286(12) Uani 1 1 d .
H14A H 0.2339 0.5977 0.0438 0.034 Uiso 1 1 calc R
H14B H 0.3992 0.5755 0.0776 0.034 Uiso 1 1 calc R
C15 C 0.2384(7) 0.5880(7) 0.1387(3) 0.0272(12) Uani 1 1 d .
H15A H 0.1411 0.6319 0.1416 0.033 Uiso 1 1 calc R
H15B H 0.2164 0.4840 0.1308 0.033 Uiso 1 1 calc R
C16 C 0.7865(6) 0.4085(6) 0.2239(3) 0.0238(11) Uani 1 1 d .
H16A H 0.8115 0.3100 0.2243 0.029 Uiso 1 1 calc R
H16B H 0.8062 0.4631 0.2684 0.029 Uiso 1 1 calc R
C17 C 0.8881(6) 0.4731(7) 0.1839(3) 0.0265(12) Uani 1 1 d .
H17A H 0.9958 0.4670 0.2006 0.032 Uiso 1 1 calc R
H17B H 0.8707 0.5743 0.1869 0.032 Uiso 1 1 calc R
C18 C 0.8547(7) 0.3955(7) 0.1147(3) 0.0306(13) Uani 1 1 d .
H18A H 0.9134 0.4445 0.0882 0.037 Uiso 1 1 calc R
H18B H 0.8856 0.2977 0.1108 0.037 Uiso 1 1 calc R
C19 C 0.6863(8) 0.3917(10) 0.0913(3) 0.0418(17) Uani 1 1 d .
H19A H 0.6582 0.4890 0.0903 0.050 Uiso 1 1 calc R
H19B H 0.6631 0.3343 0.0474 0.050 Uiso 1 1 calc R
C20 C 0.5945(7) 0.3284(8) 0.1348(3) 0.0345(14) Uani 1 1 d .
H20A H 0.4850 0.3280 0.1193 0.041 Uiso 1 1 calc R
H20B H 0.6182 0.2292 0.1337 0.041 Uiso 1 1 calc R
C21 C 0.5890(7) 0.1894(6) 0.3194(3) 0.0246(11) Uani 1 1 d .
H21A H 0.6973 0.1754 0.3312 0.030 Uiso 1 1 calc R
H21B H 0.5620 0.1543 0.2728 0.030 Uiso 1 1 calc R
C22 C 0.4929(7) 0.1052(6) 0.3538(3) 0.0272(12) Uani 1 1 d .
H22A H 0.5170 0.0050 0.3451 0.033 Uiso 1 1 calc R
H22B H 0.3843 0.1083 0.3376 0.033 Uiso 1 1 calc R
C23 C 0.5209(8) 0.1635(7) 0.4254(3) 0.0296(12) Uani 1 1 d .
H23A H 0.4442 0.1176 0.4459 0.036 Uiso 1 1 calc R
H23B H 0.6224 0.1407 0.4432 0.036 Uiso 1 1 calc R
C24 C 0.5122(8) 0.3224(7) 0.4405(3) 0.0330(14) Uani 1 1 d .
H24A H 0.4057 0.3445 0.4306 0.040 Uiso 1 1 calc R
H24B H 0.5463 0.3595 0.4866 0.040 Uiso 1 1 calc R
C25 C 0.6100(9) 0.3917(6) 0.4024(3) 0.0359(15) Uani 1 1 d .
H25A H 0.6015 0.4952 0.4121 0.043 Uiso 1 1 calc R
H25B H 0.7173 0.3749 0.4148 0.043 Uiso 1 1 calc R
C26 C 0.2122(7) 0.6857(6) 0.3447(3) 0.0249(11) Uani 1 1 d .
H26A H 0.1223 0.6853 0.3125 0.030 Uiso 1 1 calc R
H26B H 0.2945 0.7494 0.3361 0.030 Uiso 1 1 calc R
C27 C 0.1728(7) 0.7411(6) 0.4108(3) 0.0258(11) Uani 1 1 d .
H27A H 0.1359 0.8365 0.4128 0.031 Uiso 1 1 calc R
H27B H 0.2649 0.7498 0.4427 0.031 Uiso 1 1 calc R
C28 C 0.0507(7) 0.6418(6) 0.4265(3) 0.0282(12) Uani 1 1 d .
H28A H 0.0342 0.6739 0.4714 0.034 Uiso 1 1 calc R
H28B H -0.0461 0.6438 0.3986 0.034 Uiso 1 1 calc R
C29 C 0.0998(7) 0.4914(6) 0.4168(3) 0.0255(11) Uani 1 1 d .
H29A H 0.1869 0.4865 0.4495 0.031 Uiso 1 1 calc R
H29B H 0.0152 0.4256 0.4219 0.031 Uiso 1 1 calc R
C30 C 0.1446(6) 0.4465(6) 0.3508(3) 0.0230(11) Uani 1 1 d .
H30A H 0.1820 0.3510 0.3465 0.028 Uiso 1 1 calc R
H30B H 0.0540 0.4408 0.3183 0.028 Uiso 1 1 calc R
C1T C 0.1688(9) 0.0170(8) -0.1056(4) 0.0461(18) Uani 1 1 d .
H1TA H 0.0908 -0.0431 -0.0920 0.055 Uiso 1 1 calc R
H1TB H 0.1820 -0.0274 -0.1497 0.055 Uiso 1 1 calc R
O1T O 0.3086(6) 0.0212(6) -0.0648(3) 0.0443(12) Uani 1 1 d .
C2T C 0.1133(9) 0.1609(8) -0.1053(3) 0.0388(15) Uani 1 1 d .
H2TA H 0.0122 0.1510 -0.1315 0.047 Uiso 1 1 calc R
H2TB H 0.1839 0.2173 -0.1244 0.047 Uiso 1 1 calc R
C3T C 0.1026(8) 0.2379(8) -0.0377(4) 0.0402(16) Uani 1 1 d .
H3TA H 0.0821 0.3376 -0.0376 0.048 Uiso 1 1 calc R
H3TB H 0.0179 0.1924 -0.0214 0.048 Uiso 1 1 calc R
C4T C 0.2505(9) 0.2330(8) 0.0048(3) 0.0405(16) Uani 1 1 d .
H4TA H 0.3312 0.2930 -0.0072 0.049 Uiso 1 1 calc R
H4TB H 0.2389 0.2722 0.0497 0.049 Uiso 1 1 calc R
C5T C 0.2968(9) 0.0852(8) -0.0007(3) 0.0403(16) Uani 1 1 d .
H5TA H 0.3960 0.0869 0.0261 0.048 Uiso 1 1 calc R
H5TB H 0.2212 0.0276 0.0154 0.048 Uiso 1 1 calc R

loop_
_atom_site_aniso_label
_atom_site_aniso_U_11
_atom_site_aniso_U_22
_atom_site_aniso_U_33
_atom_site_aniso_U_23
_atom_site_aniso_U_13
_atom_site_aniso_U_12
I1 0.02142(18) 0.01848(18) 0.01964(18) 0.00269(12) 0.00246(12) -0.00306(12)
Ca1 0.0152(4) 0.0143(4) 0.0151(4) 0.0033(3) 0.0030(3) -0.0001(3)
O1 0.0278(19) 0.0185(18) 0.0215(19) 0.0074(15) 0.0020(15) 0.0032(15)
O2 0.0162(17) 0.034(2) 0.0175(18) 0.0026(16) 0.0054(14) 0.0029(15)
O3 0.042(2) 0.0206(19) 0.0190(19) 0.0068(15) -0.0011(17) 0.0056(17)
O4 0.0234(19) 0.0193(18) 0.026(2) 0.0042(15) 0.0104(15) 0.0030(15)
C1 0.022(2) 0.018(2) 0.026(3) 0.006(2) 0.003(2) 0.003(2)
C2 0.022(2) 0.019(2) 0.018(2) 0.0024(19) 0.0038(19) 0.000(2)
C3 0.017(2) 0.019(2) 0.019(2) 0.0072(19) 0.0027(18) 0.0013(19)
C4 0.025(3) 0.027(3) 0.021(3) 0.011(2) 0.007(2) 0.003(2)
C5 0.026(3) 0.027(3) 0.036(3) 0.013(2) 0.008(2) -0.003(2)
C6 0.020(2) 0.021(3) 0.034(3) 0.010(2) 0.000(2) -0.004(2)
C7 0.026(3) 0.020(3) 0.023(3) 0.004(2) 0.001(2) 0.001(2)
C8 0.017(2) 0.016(2) 0.020(2) 0.0074(19) 0.0021(18) 0.0033(18)
C9 0.023(2) 0.018(2) 0.019(2) 0.0053(19) 0.0052(19) 0.002(2)
C10 0.021(2) 0.023(3) 0.026(3) 0.011(2) 0.005(2) 0.000(2)
C11 0.035(3) 0.017(3) 0.028(3) 0.007(2) 0.006(2) 0.006(2)
C12 0.030(3) 0.025(3) 0.037(3) 0.011(2) 0.007(2) 0.002(2)
C13 0.035(3) 0.035(3) 0.029(3) 0.017(3) 0.009(2) 0.004(3)
C14 0.037(3) 0.025(3) 0.025(3) 0.007(2) 0.005(2) 0.003(2)
C15 0.028(3) 0.027(3) 0.026(3) 0.008(2) 0.000(2) 0.001(2)
C16 0.019(2) 0.031(3) 0.025(3) 0.011(2) 0.004(2) 0.006(2)
C17 0.020(3) 0.034(3) 0.031(3) 0.013(2) 0.010(2) 0.012(2)
C18 0.028(3) 0.040(3) 0.027(3) 0.009(3) 0.012(2) 0.004(3)
C19 0.033(3) 0.072(5) 0.021(3) 0.011(3) 0.009(3) -0.003(3)
C20 0.028(3) 0.049(4) 0.022(3) -0.005(3) 0.005(2) -0.007(3)
C21 0.030(3) 0.022(3) 0.023(3) 0.007(2) 0.003(2) 0.008(2)
C22 0.030(3) 0.022(3) 0.028(3) 0.008(2) -0.002(2) -0.004(2)
C23 0.037(3) 0.029(3) 0.027(3) 0.011(2) 0.011(2) 0.008(3)
C24 0.045(4) 0.033(3) 0.025(3) 0.008(2) 0.006(3) 0.021(3)
C25 0.063(4) 0.019(3) 0.021(3) 0.001(2) -0.008(3) 0.001(3)
C26 0.028(3) 0.020(3) 0.028(3) 0.004(2) 0.009(2) 0.004(2)
C27 0.030(3) 0.019(3) 0.028(3) 0.000(2) 0.007(2) 0.009(2)
C28 0.033(3) 0.026(3) 0.031(3) 0.009(2) 0.017(2) 0.016(2)
C29 0.025(3) 0.026(3) 0.030(3) 0.010(2) 0.014(2) 0.005(2)
C30 0.023(3) 0.022(3) 0.025(3) 0.002(2) 0.009(2) -0.002(2)
C1T 0.045(4) 0.040(4) 0.044(4) -0.005(3) -0.009(3) 0.005(3)
O1T 0.041(3) 0.039(3) 0.049(3) 0.001(2) -0.002(2) 0.017(2)
C2T 0.042(4) 0.043(4) 0.032(3) 0.009(3) 0.001(3) 0.015(3)
C3T 0.041(4) 0.040(4) 0.041(4) 0.009(3) 0.004(3) 0.014(3)
C4T 0.051(4) 0.041(4) 0.025(3) 0.001(3) -0.003(3) 0.005(3)
C5T 0.044(4) 0.041(4) 0.037(4) 0.014(3) -0.003(3) 0.010(3)

loop_
_atom_type_symbol
_atom_type_description
_atom_type_scat_dispersion_real
_atom_type_scat_dispersion_imag
_atom_type_scat_source
C C 0.0033 0.0016 'International Tables Vol C Tables 4.2.6.8 and 6.1.1.4'
H H 0.0000 0.0000 'International Tables Vol C Tables 4.2.6.8 and 6.1.1.4'
O O 0.0106 0.0060 'International Tables Vol C Tables 4.2.6.8 and 6.1.1.4'
Ca Ca 0.2262 0.3064 'International Tables Vol C Tables 4.2.6.8 and 6.1.1.4'
I I -0.4742 1.8119 'International Tables Vol C Tables 4.2.6.8 and 6.1.1.4'

loop_
_geom_angle_atom_site_label_1
_geom_angle_atom_site_label_2
_geom_angle_atom_site_label_3
_geom_angle
O2 Ca1 O3 84.92(14)
O2 Ca1 O4 175.51(14)
O3 Ca1 O4 92.02(14)
O2 Ca1 O1 92.13(14)
O3 Ca1 O1 176.78(15)
O4 Ca1 O1 90.99(14)
O2 Ca1 C1 94.22(16)
O3 Ca1 C1 89.27(16)
O4 Ca1 C1 89.02(16)
O1 Ca1 C1 89.65(16)
O2 Ca1 I1 87.43(10)
O3 Ca1 I1 88.27(11)
O4 Ca1 I1 89.19(10)
O1 Ca1 I1 92.90(10)
C1 Ca1 I1 176.91(13)
C15 O1 C11 110.2(4)
C15 O1 Ca1 126.6(3)
C11 O1 Ca1 123.2(3)
C20 O2 C16 110.8(4)
C20 O2 Ca1 126.6(3)
C16 O2 Ca1 121.2(3)
C25 O3 C21 110.0(4)
C25 O3 Ca1 120.4(3)
C21 O3 Ca1 129.1(3)
C30 O4 C26 111.6(4)
C30 O4 Ca1 125.8(3)
C26 O4 Ca1 115.7(3)
C2 C1 C10 113.8(5)
C2 C1 Ca1 117.1(4)
C10 C1 Ca1 129.0(4)
C1 C2 C3 124.4(5)
C1 C2 H2A 117.8
C3 C2 H2A 117.8
C8 C3 C4 118.2(5)
C8 C3 C2 119.1(5)
C4 C3 C2 122.6(5)
C5 C4 C3 121.1(5)
C5 C4 H4A 119.5
C3 C4 H4A 119.5
C4 C5 C6 120.8(5)
C4 C5 H5A 119.6
C6 C5 H5A 119.6
C7 C6 C5 120.0(5)
C7 C6 H6A 120.0
C5 C6 H6A 120.0
C6 C7 C8 120.2(5)
C6 C7 H7A 119.9
C8 C7 H7A 119.9
C9 C8 C7 122.6(5)
C9 C8 C3 117.7(5)
C7 C8 C3 119.7(5)
C10 C9 C8 120.3(5)
C10 C9 H9A 119.8
C8 C9 H9A 119.8
C9 C10 C1 124.6(5)
C9 C10 H10A 117.7
C1 C10 H10A 117.7
O1 C11 C12 111.1(5)
O1 C11 H11A 109.4
C12 C11 H11A 109.4
O1 C11 H11B 109.4
C12 C11 H11B 109.4
H11A C11 H11B 108.0
C11 C12 C13 110.6(5)
C11 C12 H12A 109.5
C13 C12 H12A 109.5
C11 C12 H12B 109.5
C13 C12 H12B 109.5
H12A C12 H12B 108.1
C12 C13 C14 110.2(5)
C12 C13 H13A 109.6
C14 C13 H13A 109.6
C12 C13 H13B 109.6
C14 C13 H13B 109.6
H13A C13 H13B 108.1
C15 C14 C13 110.7(5)
C15 C14 H14A 109.5
C13 C14 H14A 109.5
C15 C14 H14B 109.5
C13 C14 H14B 109.5
H14A C14 H14B 108.1
O1 C15 C14 111.8(5)
O1 C15 H15A 109.3
C14 C15 H15A 109.3
O1 C15 H15B 109.3
C14 C15 H15B 109.3
H15A C15 H15B 107.9
O2 C16 C17 111.7(4)
O2 C16 H16A 109.3
C17 C16 H16A 109.3
O2 C16 H16B 109.3
C17 C16 H16B 109.3
H16A C16 H16B 107.9
C16 C17 C18 110.3(5)
C16 C17 H17A 109.6
C18 C17 H17A 109.6
C16 C17 H17B 109.6
C18 C17 H17B 109.6
H17A C17 H17B 108.1
C19 C18 C17 109.5(5)
C19 C18 H18A 109.8
C17 C18 H18A 109.8
C19 C18 H18B 109.8
C17 C18 H18B 109.8
H18A C18 H18B 108.2
C20 C19 C18 110.4(6)
C20 C19 H19A 109.6
C18 C19 H19A 109.6
C20 C19 H19B 109.6
C18 C19 H19B 109.6
H19A C19 H19B 108.1
O2 C20 C19 111.1(5)
O2 C20 H20A 109.4
C19 C20 H20A 109.4
O2 C20 H20B 109.4
C19 C20 H20B 109.4
H20A C20 H20B 108.0
O3 C21 C22 111.4(5)
O3 C21 H21A 109.3
C22 C21 H21A 109.3
O3 C21 H21B 109.3
C22 C21 H21B 109.3
H21A C21 H21B 108.0
C21 C22 C23 111.2(5)
C21 C22 H22A 109.4
C23 C22 H22A 109.4
C21 C22 H22B 109.4
C23 C22 H22B 109.4
H22A C22 H22B 108.0
C24 C23 C22 111.3(5)
C24 C23 H23A 109.4
C22 C23 H23A 109.4
C24 C23 H23B 109.4
C22 C23 H23B 109.4
H23A C23 H23B 108.0
C25 C24 C23 110.2(5)
C25 C24 H24A 109.6
C23 C24 H24A 109.6
C25 C24 H24B 109.6
C23 C24 H24B 109.6
H24A C24 H24B 108.1
O3 C25 C24 111.7(5)
O3 C25 H25A 109.3
C24 C25 H25A 109.3
O3 C25 H25B 109.3
C24 C25 H25B 109.3
H25A C25 H25B 107.9
O4 C26 C27 111.2(5)
O4 C26 H26A 109.4
C27 C26 H26A 109.4
O4 C26 H26B 109.4
C27 C26 H26B 109.4
H26A C26 H26B 108.0
C26 C27 C28 110.7(5)
C26 C27 H27A 109.5
C28 C27 H27A 109.5
C26 C27 H27B 109.5
C28 C27 H27B 109.5
H27A C27 H27B 108.1
C29 C28 C27 109.9(5)
C29 C28 H28A 109.7
C27 C28 H28A 109.7
C29 C28 H28B 109.7
C27 C28 H28B 109.7
H28A C28 H28B 108.2
C30 C29 C28 110.6(5)
C30 C29 H29A 109.5
C28 C29 H29A 109.5
C30 C29 H29B 109.5
C28 C29 H29B 109.5
H29A C29 H29B 108.1
O4 C30 C29 112.1(5)
O4 C30 H30A 109.2
C29 C30 H30A 109.2
O4 C30 H30B 109.2
C29 C30 H30B 109.2
H30A C30 H30B 107.9
O1T C1T C2T 113.0(6)
O1T C1T H1TA 109.0
C2T C1T H1TA 109.0
O1T C1T H1TB 109.0
C2T C1T H1TB 109.0
H1TA C1T H1TB 107.8
C5T O1T C1T 111.5(6)
C1T C2T C3T 111.0(6)
C1T C2T H2TA 109.4
C3T C2T H2TA 109.4
C1T C2T H2TB 109.4
C3T C2T H2TB 109.4
H2TA C2T H2TB 108.0
C4T C3T C2T 109.4(6)
C4T C3T H3TA 109.8
C2T C3T H3TA 109.8
C4T C3T H3TB 109.8
C2T C3T H3TB 109.8
H3TA C3T H3TB 108.2
C5T C4T C3T 111.7(6)
C5T C4T H4TA 109.3
C3T C4T H4TA 109.3
C5T C4T H4TB 109.3
C3T C4T H4TB 109.3
H4TA C4T H4TB 107.9
O1T C5T C4T 111.8(6)
O1T C5T H5TA 109.3
C4T C5T H5TA 109.3
O1T C5T H5TB 109.3
C4T C5T H5TB 109.3
H5TA C5T H5TB 107.9

loop_
_geom_bond_atom_site_label_1
_geom_bond_atom_site_label_2
_geom_bond_distance
I1 Ca1 3.1657(10)
Ca1 O2 2.386(4)
Ca1 O3 2.405(4)
Ca1 O4 2.414(4)
Ca1 O1 2.442(4)
Ca1 C1 2.534(6)
O1 C15 1.444(7)
O1 C11 1.446(7)
O2 C20 1.439(7)
O2 C16 1.448(6)
O3 C25 1.439(7)
O3 C21 1.441(7)
O4 C30 1.438(6)
O4 C26 1.448(7)
C1 C2 1.385(7)
C1 C10 1.430(8)
C2 C3 1.428(7)
C2 H2A 0.9500
C3 C8 1.420(7)
C3 C4 1.426(7)
C4 C5 1.361(8)
C4 H4A 0.9500
C5 C6 1.409(9)
C5 H5A 0.9500
C6 C7 1.384(8)
C6 H6A 0.9500
C7 C8 1.420(7)
C7 H7A 0.9500
C8 C9 1.419(7)
C9 C10 1.376(8)
C9 H9A 0.9500
C10 H10A 0.9500
C11 C12 1.513(8)
C11 H11A 0.9900
C11 H11B 0.9900
C12 C13 1.525(9)
C12 H12A 0.9900
C12 H12B 0.9900
C13 C14 1.525(9)
C13 H13A 0.9900
C13 H13B 0.9900
C14 C15 1.510(8)
C14 H14A 0.9900
C14 H14B 0.9900
C15 H15A 0.9900
C15 H15B 0.9900
C16 C17 1.517(8)
C16 H16A 0.9900
C16 H16B 0.9900
C17 C18 1.519(9)
C17 H17A 0.9900
C17 H17B 0.9900
C18 C19 1.516(9)
C18 H18A 0.9900
C18 H18B 0.9900
C19 C20 1.514(9)
C19 H19A 0.9900
C19 H19B 0.9900
C20 H20A 0.9900
C20 H20B 0.9900
C21 C22 1.507(8)
C21 H21A 0.9900
C21 H21B 0.9900
C22 C23 1.521(8)
C22 H22A 0.9900
C22 H22B 0.9900
C23 C24 1.514(9)
C23 H23A 0.9900
C23 H23B 0.9900
C24 C25 1.492(10)
C24 H24A 0.9900
C24 H24B 0.9900
C25 H25A 0.9900
C25 H25B 0.9900
C26 C27 1.516(8)
C26 H26A 0.9900
C26 H26B 0.9900
C27 C28 1.525(8)
C27 H27A 0.9900
C27 H27B 0.9900
C28 C29 1.524(8)
C28 H28A 0.9900
C28 H28B 0.9900
C29 C30 1.518(8)
C29 H29A 0.9900
C29 H29B 0.9900
C30 H30A 0.9900
C30 H30B 0.9900
C1T O1T 1.424(9)
C1T C2T 1.501(10)
C1T H1TA 0.9900
C1T H1TB 0.9900
O1T C5T 1.420(9)
C2T C3T 1.520(10)
C2T H2TA 0.9900
C2T H2TB 0.9900
C3T C4T 1.514(10)
C3T H3TA 0.9900
C3T H3TB 0.9900
C4T C5T 1.496(10)
C4T H4TA 0.9900
C4T H4TB 0.9900
C5T H5TA 0.9900
C5T H5TB 0.9900
